data_1541787
loop_
_publ_author_name
'Martin, C.'
'Tordjman, I.'
'Mitschler, A.'

_publ_section_title
;
 Barium potassium polyphosphate, Ba2 K (P O3)5
;
_journal_name_full 'Crystal Structure Communications'
_journal_page_first 349
_journal_page_last 352
_journal_volume 1
_journal_year 1972
_chemical_formula_sum 'Ba2 K O15 P5'
_chemical_name_systematic 'Ba2 K (P O3)5'
_space_group_IT_number 7
_symmetry_space_group_name_Hall 'P -2yc'
_symmetry_space_group_name_H-M 'P 1 c 1'
_cell_angle_alpha 90
_cell_angle_beta 129.17
_cell_angle_gamma 90
_cell_formula_units_Z 2
_cell_length_a 8.646
_cell_length_b 7.329
_cell_length_c 13.884
_cell_volume 682.072
_citation_journal_id_ASTM CSCMCS
_cod_data_source_file Martin_CSCMCS_1972_1206.cif
_cod_data_source_block Ba2K1O15P5
_cod_original_cell_volume 682.0724
_cod_original_formula_sum 'Ba2 K1 O15 P5'
_cod_database_code 1541787

loop_
_symmetry_equiv_pos_as_xyz
x,y,z
x,-y,z+1/2

loop_
_atom_site_label
_atom_site_type_symbol
_atom_site_fract_x
_atom_site_fract_y
_atom_site_fract_z
_atom_site_occupancy
_atom_site_U_iso_or_equiv
O14 O-2 0.2396 0.2402 0.45006 1 0.0
Ba2 Ba+2 0.16137 0.12709 0.91089 1 0.0
O8 O-2 0.9385 0.6245 0.41093 1 0.0
O15 O-2 0.3034 0.5518 0.3915 1 0.0
P4 P+5 0.29881 0.09993 0.22807 1 0.0
Ba1 Ba+2 0.75 0.16205 0 1 0.0
O5 O-2 0.5549 0.2885 0.47268 1 0.0
O4 O-2 0.2253 0.2641 0.26266 1 0.0
O12 O-2 0.1312 0.0527 0.09486 1 0.0
P3 P+5 0.6562 0.15653 0.24228 1 0.0
O3 O-2 0.4652 0.1991 0.2336 1 0.0
P1 P+5 0.75888 0.65976 0.10239 1 0.0
O11 O-2 0.5793 0.1473 0.11164 1 0.0
O2 O-2 0.7809 0.3385 0.30753 1 0.0
P2 P+5 0.74376 0.55096 0.30583 1 0.0
K1 K+1 0.17454 0.64548 0.12038 1 0.0
O9 O-2 0.5728 0.5877 0.30232 1 0.0
O6 O-2 0.8851 0.8265 0.15258 1 0.0
O10 O-2 0.7742 0.0034 0.32852 1 0.0
P5 P+5 0.32193 0.35089 0.40095 1 0.0
O1 O-2 0.6764 0.6103 0.17551 1 0.0
O13 O-2 0.3759 -0.0497 0.31986 1 0.0
O7 O-2 0.8473 0.4941 0.09407 1 0.0
